data_7212862
loop_
_publ_author_name
'Adams, Christopher J.'
'Gillon, Amy L.'
'Lusi, Matteo'
'Orpen, A. Guy'

_publ_section_title
;
 Towards polymorphism control in coordination networks and metallo-organic
 salts
;
_journal_issue 12
_journal_name_full CrystEngComm
_journal_page_first 4403
_journal_paper_doi 10.1039/c0ce00230e
_journal_volume 12
_journal_year 2010
_chemical_formula_sum 'C10 H10 Cl4 Co0.05 N2 Zn0.95'
_chemical_formula_weight 364.90
_chemical_name_systematic
;
?
;
_space_group_IT_number 14
_symmetry_cell_setting monoclinic
_symmetry_space_group_name_Hall '-P 2ybc'
_symmetry_space_group_name_H-M 'P 1 21/c 1'
_atom_sites_solution_hydrogens geom
_atom_sites_solution_primary direct
_atom_sites_solution_secondary difmap
_audit_creation_method SHELXL-97
_cell_angle_alpha 90.00
_cell_angle_beta 109.049(2)
_cell_angle_gamma 90.00
_cell_formula_units_Z 4
_cell_length_a 7.6491(6)
_cell_length_b 19.7209(16)
_cell_length_c 9.4569(8)
_cell_measurement_reflns_used 983
_cell_measurement_temperature 120(2)
_cell_measurement_theta_max 29.45
_cell_measurement_theta_min 4.85
_cell_volume 1348.43(19)
_computing_cell_refinement 'Bruker SAINT'
_computing_data_collection 'Bruker APEX2'
_computing_data_reduction 'Bruker SAINT'
_computing_structure_refinement 'SHELXL-97 (Sheldrick, 1997)'
_computing_structure_solution 'SHELXS-97 (Sheldrick, 1990)'
_diffrn_ambient_temperature 120(2)
_diffrn_measured_fraction_theta_full 0.911
_diffrn_measured_fraction_theta_max 0.911
_diffrn_measurement_device_type 'Bruker SMART APEX2 CCD diffractometer'
_diffrn_measurement_method 'fine-slice \w scans'
_diffrn_radiation_monochromator 'silicon 111'
_diffrn_radiation_source 'Daresbury SRS station 9.8'
_diffrn_radiation_type synchrotron
_diffrn_radiation_wavelength 0.6893
_diffrn_reflns_av_R_equivalents 0.0242
_diffrn_reflns_av_sigmaI/netI 0.0240
_diffrn_reflns_limit_h_max 10
_diffrn_reflns_limit_h_min -10
_diffrn_reflns_limit_k_max 27
_diffrn_reflns_limit_k_min -28
_diffrn_reflns_limit_l_max 13
_diffrn_reflns_limit_l_min -13
_diffrn_reflns_number 12415
_diffrn_reflns_theta_full 29.48
_diffrn_reflns_theta_max 29.48
_diffrn_reflns_theta_min 2.43
_diffrn_standards_decay_% 5
_diffrn_standards_number 0
_exptl_absorpt_coefficient_mu 2.473
_exptl_absorpt_correction_T_max 0.9749
_exptl_absorpt_correction_T_min 0.9508
_exptl_absorpt_correction_type multi-scan
_exptl_crystal_colour colourless
_exptl_crystal_density_diffrn 1.797
_exptl_crystal_density_method 'not measured'
_exptl_crystal_description block
_exptl_crystal_F_000 727
_exptl_crystal_size_max 0.02
_exptl_crystal_size_mid 0.02
_exptl_crystal_size_min 0.01
_refine_diff_density_max 0.406
_refine_diff_density_min -0.492
_refine_diff_density_rms 0.054
_refine_ls_extinction_method none
_refine_ls_goodness_of_fit_ref 1.052
_refine_ls_hydrogen_treatment constr
_refine_ls_matrix_type full
_refine_ls_number_parameters 155
_refine_ls_number_reflns 3745
_refine_ls_number_restraints 0
_refine_ls_restrained_S_all 1.052
_refine_ls_R_factor_all 0.0228
_refine_ls_R_factor_gt 0.0221
_refine_ls_shift/su_max 0.002
_refine_ls_shift/su_mean 0.000
_refine_ls_structure_factor_coef Fsqd
_refine_ls_weighting_details 'calc w=1/[\s^2^(Fo^2^)+(0.0304P)^2^+0.4005P] where P=(Fo^2^+2Fc^2^)/3'
_refine_ls_weighting_scheme calc
_refine_ls_wR_factor_gt 0.0575
_refine_ls_wR_factor_ref 0.0580
_reflns_number_gt 3604
_reflns_number_total 3745
_reflns_threshold_expression >2sigma(I)
_cod_data_source_file c0ce00230e.txt
_cod_data_source_block 3(0.95)
_cod_depositor_comments
;
The following automatic conversions were performed:

'_refine_ls_hydrogen_treatment' value 'constrained' was replaced with
the value 'constr' as specified in the replacement file
'src/cod-tools/trunk/data/replacement-values/replacement_values.lst'.

Automatic conversion script
Id: cif_fix_values 5376 2017-05-30 11:51:03Z andrius 
;
_cod_original_sg_symbol_H-M 'P 21/c'
_cod_database_code 7212862

loop_
_symmetry_equiv_pos_as_xyz
'x, y, z'
'-x, y+1/2, -z+1/2'
'-x, -y, -z'
'x, -y-1/2, z-1/2'

loop_
_atom_site_label
_atom_site_type_symbol
_atom_site_fract_x
_atom_site_fract_y
_atom_site_fract_z
_atom_site_U_iso_or_equiv
_atom_site_adp_type
_atom_site_occupancy
_atom_site_symmetry_multiplicity
_atom_site_calc_flag
_atom_site_refinement_flags
Zn1 Zn 0.601567(17) 0.628935(6) 0.706635(14) 0.01628(6) Uani 0.953(8) 1 d P
Co1 Co 0.601567(17) 0.628935(6) 0.706635(14) 0.01628(6) Uani 0.047(8) 1 d P
Cl2 Cl 0.61421(4) 0.549106(13) 0.88009(3) 0.02129(7) Uani 1 1 d .
Cl3 Cl 0.87478(4) 0.636995(14) 0.66546(3) 0.02229(8) Uani 1 1 d .
Cl4 Cl 0.52807(4) 0.729619(13) 0.79443(3) 0.02270(8) Uani 1 1 d .
Cl5 Cl 0.37125(4) 0.596094(15) 0.49372(3) 0.02178(7) Uani 1 1 d .
N1 N -0.24593(14) 0.29662(6) 1.03724(12) 0.0266(2) Uani 1 1 d .
H1A H -0.3134 0.2762 1.0841 0.032 Uiso 1 1 calc R
N2 N 0.28041(14) 0.45822(5) 0.65934(11) 0.0227(2) Uani 1 1 d .
H2A H 0.3481 0.4788 0.6128 0.027 Uiso 1 1 calc R
C8 C 0.07130(14) 0.39472(6) 0.80630(12) 0.01662(19) Uani 1 1 d .
C6 C 0.31714(17) 0.39363(7) 0.69977(14) 0.0245(2) Uani 1 1 d .
H6A H 0.4136 0.3704 0.6772 0.029 Uiso 1 1 calc R
C3 C -0.03860(15) 0.36015(6) 0.88862(12) 0.01722(19) Uani 1 1 d .
C9 C 0.03623(16) 0.46208(6) 0.75892(13) 0.0211(2) Uani 1 1 d .
H9A H -0.0620 0.4863 0.7765 0.025 Uiso 1 1 calc R
C1 C -0.12391(19) 0.26022(7) 0.99576(16) 0.0285(3) Uani 1 1 d .
H1B H -0.1107 0.2131 1.0170 0.034 Uiso 1 1 calc R
C10 C 0.14448(17) 0.49312(6) 0.68676(14) 0.0237(2) Uani 1 1 d .
H10A H 0.1229 0.5391 0.6565 0.028 Uiso 1 1 calc R
C2 C -0.01687(17) 0.29114(6) 0.92195(15) 0.0242(2) Uani 1 1 d .
H2B H 0.0716 0.2655 0.8938 0.029 Uiso 1 1 calc R
C7 C 0.21407(17) 0.36067(6) 0.77471(14) 0.0219(2) Uani 1 1 d .
H7A H 0.2405 0.3148 0.8047 0.026 Uiso 1 1 calc R
C4 C -0.16707(19) 0.39603(7) 0.93516(16) 0.0287(3) Uani 1 1 d .
H4A H -0.1844 0.4432 0.9153 0.034 Uiso 1 1 calc R
C5 C -0.2690(2) 0.36274(8) 1.01014(17) 0.0312(3) Uani 1 1 d .
H5A H -0.3561 0.3872 1.0425 0.037 Uiso 1 1 calc R

loop_
_atom_site_aniso_label
_atom_site_aniso_U_11
_atom_site_aniso_U_22
_atom_site_aniso_U_33
_atom_site_aniso_U_23
_atom_site_aniso_U_13
_atom_site_aniso_U_12
Zn1 0.01579(8) 0.01505(8) 0.01848(8) -0.00029(4) 0.00624(5) -0.00071(4)
Co1 0.01579(8) 0.01505(8) 0.01848(8) -0.00029(4) 0.00624(5) -0.00071(4)
Cl2 0.02543(14) 0.01631(12) 0.02070(13) 0.00254(8) 0.00554(10) 0.00105(9)
Cl3 0.01656(13) 0.02327(13) 0.02832(15) -0.00162(10) 0.00906(10) -0.00193(9)
Cl4 0.02691(14) 0.01530(12) 0.03189(15) -0.00060(9) 0.01779(11) -0.00079(9)
Cl5 0.01839(12) 0.02813(14) 0.01854(13) 0.00020(9) 0.00565(9) -0.00588(9)
N1 0.0202(4) 0.0399(6) 0.0214(5) 0.0016(4) 0.0091(4) -0.0068(4)
N2 0.0233(5) 0.0249(5) 0.0215(4) -0.0008(4) 0.0096(4) -0.0078(4)
C8 0.0166(4) 0.0170(5) 0.0163(4) -0.0014(3) 0.0054(4) -0.0006(4)
C6 0.0248(5) 0.0263(6) 0.0271(6) -0.0019(4) 0.0150(5) -0.0010(4)
C3 0.0164(4) 0.0185(5) 0.0178(5) -0.0004(4) 0.0070(4) 0.0006(4)
C9 0.0200(5) 0.0182(5) 0.0245(5) 0.0008(4) 0.0067(4) 0.0004(4)
C1 0.0301(6) 0.0250(6) 0.0335(6) 0.0031(5) 0.0146(5) -0.0050(5)
C10 0.0244(5) 0.0189(5) 0.0261(5) 0.0021(4) 0.0061(4) -0.0036(4)
C2 0.0250(5) 0.0192(5) 0.0327(6) 0.0023(4) 0.0153(5) 0.0011(4)
C7 0.0247(5) 0.0191(5) 0.0269(5) 0.0008(4) 0.0151(5) 0.0023(4)
C4 0.0318(6) 0.0273(6) 0.0339(6) 0.0049(5) 0.0204(5) 0.0097(5)
C5 0.0269(6) 0.0423(7) 0.0301(6) 0.0035(5) 0.0173(5) 0.0074(5)

loop_
_atom_type_symbol
_atom_type_description
_atom_type_scat_dispersion_real
_atom_type_scat_dispersion_imag
_atom_type_scat_source
C C 0.0033 0.0016 'International Tables Vol C Tables 4.2.6.8 and 6.1.1.4'
H H 0.0000 0.0000 'International Tables Vol C Tables 4.2.6.8 and 6.1.1.4'
N N 0.0061 0.0033 'International Tables Vol C Tables 4.2.6.8 and 6.1.1.4'
Cl Cl 0.1484 0.1585 'International Tables Vol C Tables 4.2.6.8 and 6.1.1.4'
Co Co 0.3494 0.9721 'International Tables Vol C Tables 4.2.6.8 and 6.1.1.4'
Zn Zn 0.2839 1.4301 'International Tables Vol C Tables 4.2.6.8 and 6.1.1.4'

loop_
_geom_angle_atom_site_label_1
_geom_angle_atom_site_label_2
_geom_angle_atom_site_label_3
_geom_angle
Cl2 Zn1 Cl3 110.693(12)
Cl2 Zn1 Cl4 107.396(12)
Cl3 Zn1 Cl4 110.642(11)
Cl2 Zn1 Cl5 106.260(12)
Cl3 Zn1 Cl5 110.990(13)
Cl4 Zn1 Cl5 110.713(12)
C5 N1 C1 122.19(11)
C5 N1 H1A 118.9
C1 N1 H1A 118.9
C6 N2 C10 122.62(11)
C6 N2 H2A 118.7
C10 N2 H2A 118.7
C7 C8 C9 118.03(10)
C7 C8 C3 120.53(10)
C9 C8 C3 121.43(10)
N2 C6 C7 119.62(11)
N2 C6 H6A 120.2
C7 C6 H6A 120.2
C4 C3 C2 117.92(11)
C4 C3 C8 120.71(11)
C2 C3 C8 121.37(10)
C10 C9 C8 119.82(11)
C10 C9 H9A 120.1
C8 C9 H9A 120.1
N1 C1 C2 119.92(12)
N1 C1 H1B 120.0
C2 C1 H1B 120.0
N2 C10 C9 119.83(11)
N2 C10 H10A 120.1
C9 C10 H10A 120.1
C1 C2 C3 119.95(11)
C1 C2 H2B 120.0
C3 C2 H2B 120.0
C6 C7 C8 120.05(11)
C6 C7 H7A 120.0
C8 C7 H7A 120.0
C5 C4 C3 119.73(12)
C5 C4 H4A 120.1
C3 C4 H4A 120.1
N1 C5 C4 120.27(12)
N1 C5 H5A 119.9
C4 C5 H5A 119.9

loop_
_geom_bond_atom_site_label_1
_geom_bond_atom_site_label_2
_geom_bond_distance
Zn1 Cl2 2.2527(3)
Zn1 Cl3 2.2528(3)
Zn1 Cl4 2.2919(3)
Zn1 Cl5 2.2939(3)
N1 C5 1.3294(19)
N1 C1 1.3339(18)
N1 H1A 0.8800
N2 C6 1.3331(17)
N2 C10 1.3409(17)
N2 H2A 0.8800
C8 C7 1.3950(15)
C8 C9 1.3996(15)
C8 C3 1.4848(15)
C6 C7 1.3824(16)
C6 H6A 0.9500
C3 C4 1.3937(16)
C3 C2 1.3946(16)
C9 C10 1.3765(17)
C9 H9A 0.9500
C1 C2 1.3793(17)
C1 H1B 0.9500
C10 H10A 0.9500
C2 H2B 0.9500
C7 H7A 0.9500
C4 C5 1.3793(19)
C4 H4A 0.9500
C5 H5A 0.9500

loop_
_geom_torsion_atom_site_label_1
_geom_torsion_atom_site_label_2
_geom_torsion_atom_site_label_3
_geom_torsion_atom_site_label_4
_geom_torsion
C10 N2 C6 C7 -0.83(19)
C7 C8 C3 C4 172.73(12)
C9 C8 C3 C4 -6.90(17)
C7 C8 C3 C2 -7.21(17)
C9 C8 C3 C2 173.16(11)
C7 C8 C9 C10 -1.56(17)
C3 C8 C9 C10 178.08(11)
C5 N1 C1 C2 -0.1(2)
C6 N2 C10 C9 -0.22(18)
C8 C9 C10 N2 1.44(18)
N1 C1 C2 C3 -1.1(2)
C4 C3 C2 C1 1.46(19)
C8 C3 C2 C1 -178.61(11)
N2 C6 C7 C8 0.66(19)
C9 C8 C7 C6 0.52(18)
C3 C8 C7 C6 -179.12(11)
C2 C3 C4 C5 -0.7(2)
C8 C3 C4 C5 179.34(12)
C1 N1 C5 C4 0.9(2)
C3 C4 C5 N1 -0.4(2)
